data_7109942
loop_
_publ_author_name
'Holger Braunschweig'
'Krzysztof Radacki'
'Rong Shang'

_publ_section_title
;
 sigma-coordination of metal-boryl bonds to gold(I)
;
_journal_name_full Chem.Commun.
_journal_page_first 9905
_journal_paper_doi 10.1039/c3cc45455j
_journal_volume 49
_journal_year 2013
_chemical_formula_moiety 'C29 H47 Au B Cl Mn O2 P'
_chemical_formula_sum 'C29 H47 Au B Cl Mn O2 P'
_chemical_formula_weight 756.80
_chemical_name_common
;
?
;
_chemical_name_systematic
; 
?
;
_space_group_IT_number 14
_symmetry_cell_setting monoclinic
_symmetry_space_group_name_Hall '-P 2yn'
_symmetry_space_group_name_H-M 'P 1 21/n 1'
_atom_sites_solution_hydrogens geom
_atom_sites_solution_primary direct
_atom_sites_solution_secondary difmap
_audit_creation_method SHELXL-97
_cell_angle_alpha 90.00
_cell_angle_beta 112.0010(10)
_cell_angle_gamma 90.00
_cell_formula_units_Z 4
_cell_length_a 14.0823(5)
_cell_length_b 15.4623(6)
_cell_length_c 14.7133(5)
_cell_measurement_reflns_used 8106
_cell_measurement_temperature 100(2)
_cell_measurement_theta_max 27.11
_cell_measurement_theta_min 2.53
_cell_volume 2970.44(19)
_computing_cell_refinement 'Saint+ ver. 7.68A (Bruker AXS)'
_computing_data_collection 'APEX2 ver. 2010.3 (Bruker AXS)'
_computing_data_reduction 'Saint+ ver. 7.68A (Bruker AXS)'
_computing_molecular_graphics 'XP ver. 5.1 (Bruker AXS, 1998)'
_computing_publication_material 'SHELXL-97 (Sheldrick, 2008)'
_computing_structure_refinement 'SHELXL-97 (Sheldrick, 1997)'
_computing_structure_solution 'SHELXS-97 (Sheldrick, 1990)'
_diffrn_ambient_temperature 100(2)
_diffrn_detector_area_resol_mean 8.333
_diffrn_measured_fraction_theta_full 1.000
_diffrn_measured_fraction_theta_max 0.999
_diffrn_measurement_device_type 'Bruker X8-APEX II'
_diffrn_measurement_method '\f and \w scans'
_diffrn_radiation_monochromator 'multi-layer mirror'
_diffrn_radiation_source 'rotating anode'
_diffrn_radiation_type MoK\a
_diffrn_radiation_wavelength 0.71073
_diffrn_reflns_av_R_equivalents 0.0661
_diffrn_reflns_av_sigmaI/netI 0.0385
_diffrn_reflns_limit_h_max 18
_diffrn_reflns_limit_h_min -18
_diffrn_reflns_limit_k_max 19
_diffrn_reflns_limit_k_min -19
_diffrn_reflns_limit_l_max 18
_diffrn_reflns_limit_l_min -18
_diffrn_reflns_number 56814
_diffrn_reflns_theta_full 25.50
_diffrn_reflns_theta_max 27.16
_diffrn_reflns_theta_min 1.71
_exptl_absorpt_coefficient_mu 5.527
_exptl_absorpt_correction_T_max 0.7455
_exptl_absorpt_correction_T_min 0.4780
_exptl_absorpt_correction_type analytical
_exptl_absorpt_process_details 'Sadabs 2008/1 (Bruker 2008)'
_exptl_crystal_colour orange
_exptl_crystal_density_diffrn 1.692
_exptl_crystal_density_method 'not measured'
_exptl_crystal_description block
_exptl_crystal_F_000 1512
_exptl_crystal_size_max 0.509
_exptl_crystal_size_mid 0.408
_exptl_crystal_size_min 0.318
_refine_diff_density_max 1.185
_refine_diff_density_min -1.133
_refine_diff_density_rms 0.119
_refine_ls_extinction_method none
_refine_ls_goodness_of_fit_ref 1.039
_refine_ls_hydrogen_treatment constr
_refine_ls_matrix_type full
_refine_ls_number_parameters 328
_refine_ls_number_reflns 6585
_refine_ls_number_restraints 0
_refine_ls_restrained_S_all 1.039
_refine_ls_R_factor_all 0.0329
_refine_ls_R_factor_gt 0.0246
_refine_ls_shift/su_max 0.003
_refine_ls_shift/su_mean 0.000
_refine_ls_structure_factor_coef Fsqd
_refine_ls_weighting_details 'calc w=1/[\s^2^(Fo^2^)+(0.0235P)^2^+1.5409P] where P=(Fo^2^+2Fc^2^)/3'
_refine_ls_weighting_scheme calc
_refine_ls_wR_factor_gt 0.0545
_refine_ls_wR_factor_ref 0.0572
_reflns_number_gt 5652
_reflns_number_total 6585
_reflns_threshold_expression >2sigma(I)
_cod_data_source_file c3cc45455j.txt
_cod_data_source_block 3
_cod_original_sg_symbol_H-M P2(1)/n
_cod_database_code 7109942

loop_
_symmetry_equiv_pos_as_xyz
'x, y, z'
'-x+1/2, y+1/2, -z+1/2'
'-x, -y, -z'
'x-1/2, -y-1/2, z-1/2'

loop_
_atom_site_label
_atom_site_type_symbol
_atom_site_fract_x
_atom_site_fract_y
_atom_site_fract_z
_atom_site_U_iso_or_equiv
_atom_site_adp_type
_atom_site_occupancy
_atom_site_symmetry_multiplicity
_atom_site_calc_flag
_atom_site_refinement_flags
Au1 Au 0.401933(9) 0.185162(7) 0.608632(8) 0.01076(5) Uani 1 1 d .
Mn1 Mn 0.38166(4) 0.31769(3) 0.49702(3) 0.01112(10) Uani 1 1 d .
P1 P 0.36820(6) 0.05352(5) 0.66618(6) 0.01048(16) Uani 1 1 d .
C1 C 0.4063(2) 0.4243(2) 0.5427(2) 0.0138(7) Uani 1 1 d .
O1 O 0.41907(18) 0.49646(15) 0.56454(17) 0.0223(5) Uani 1 1 d .
C2 C 0.2645(3) 0.3212(2) 0.5162(2) 0.0158(7) Uani 1 1 d .
O2 O 0.18628(18) 0.32919(15) 0.52448(18) 0.0220(5) Uani 1 1 d .
B1 B 0.4909(3) 0.3136(2) 0.6418(3) 0.0142(8) Uani 1 1 d .
Cl1 Cl 0.62420(6) 0.29735(5) 0.64930(6) 0.01853(17) Uani 1 1 d .
C1_1 C 0.3945(2) 0.3651(2) 0.3658(2) 0.0156(7) Uani 1 1 d .
H1_1 H 0.3938 0.4249 0.3509 0.019 Uiso 1 1 calc R
C2_1 C 0.3081(3) 0.3108(2) 0.3404(2) 0.0170(7) Uani 1 1 d .
H2_1 H 0.2391 0.3274 0.3050 0.020 Uiso 1 1 calc R
C3_1 C 0.3423(2) 0.2273(2) 0.3771(2) 0.0149(7) Uani 1 1 d .
H3_1 H 0.3004 0.1779 0.3714 0.018 Uiso 1 1 calc R
C4_1 C 0.4508(2) 0.2305(2) 0.4243(2) 0.0151(7) Uani 1 1 d .
H4_1 H 0.4943 0.1834 0.4553 0.018 Uiso 1 1 calc R
C5_1 C 0.4822(3) 0.3155(2) 0.4169(2) 0.0163(7) Uani 1 1 d .
H5_1 H 0.5507 0.3360 0.4421 0.020 Uiso 1 1 calc R
C1_2 C 0.3407(2) -0.03617(19) 0.5763(2) 0.0107(6) Uani 1 1 d .
H1_2 H 0.4057 -0.0699 0.5934 0.013 Uiso 1 1 calc R
C2_2 C 0.3153(2) -0.0013(2) 0.4718(2) 0.0135(7) Uani 1 1 d .
H2A_2 H 0.2546 0.0369 0.4541 0.016 Uiso 1 1 calc R
H2B_2 H 0.3735 0.0338 0.4705 0.016 Uiso 1 1 calc R
C3_2 C 0.2935(2) -0.0736(2) 0.3958(2) 0.0144(7) Uani 1 1 d .
H3A_2 H 0.2709 -0.0479 0.3294 0.017 Uiso 1 1 calc R
H3B_2 H 0.3574 -0.1063 0.4071 0.017 Uiso 1 1 calc R
C4_2 C 0.2114(2) -0.1356(2) 0.4006(2) 0.0157(7) Uani 1 1 d .
H4A_2 H 0.1452 -0.1046 0.3818 0.019 Uiso 1 1 calc R
H4B_2 H 0.2027 -0.1835 0.3536 0.019 Uiso 1 1 calc R
C5_2 C 0.2409(3) -0.1721(2) 0.5036(2) 0.0157(7) Uani 1 1 d .
H5A_2 H 0.1858 -0.2108 0.5058 0.019 Uiso 1 1 calc R
H5B_2 H 0.3042 -0.2068 0.5202 0.019 Uiso 1 1 calc R
C6_2 C 0.2583(2) -0.1004(2) 0.5790(2) 0.0135(7) Uani 1 1 d .
H6A_2 H 0.2798 -0.1262 0.6452 0.016 Uiso 1 1 calc R
H6B_2 H 0.1933 -0.0690 0.5659 0.016 Uiso 1 1 calc R
C1_3 C 0.4715(2) 0.0140(2) 0.7782(2) 0.0114(6) Uani 1 1 d .
H1_3 H 0.4815 0.0587 0.8301 0.014 Uiso 1 1 calc R
C2_3 C 0.5726(2) 0.0087(2) 0.7604(2) 0.0162(7) Uani 1 1 d .
H2A_3 H 0.5645 -0.0328 0.7068 0.019 Uiso 1 1 calc R
H2B_3 H 0.5884 0.0661 0.7397 0.019 Uiso 1 1 calc R
C3_3 C 0.6612(2) -0.0200(2) 0.8526(2) 0.0209(8) Uani 1 1 d .
H3A_3 H 0.7234 -0.0276 0.8372 0.025 Uiso 1 1 calc R
H3B_3 H 0.6756 0.0256 0.9032 0.025 Uiso 1 1 calc R
C4_3 C 0.6373(3) -0.1044(2) 0.8929(3) 0.0237(8) Uani 1 1 d .
H4A_3 H 0.6308 -0.1516 0.8454 0.028 Uiso 1 1 calc R
H4B_3 H 0.6945 -0.1191 0.9548 0.028 Uiso 1 1 calc R
C5_3 C 0.5389(3) -0.0977(2) 0.9118(2) 0.0225(8) Uani 1 1 d .
H5A_3 H 0.5475 -0.0544 0.9639 0.027 Uiso 1 1 calc R
H5B_3 H 0.5237 -0.1542 0.9350 0.027 Uiso 1 1 calc R
C6_3 C 0.4492(2) -0.0710(2) 0.8184(2) 0.0174(7) Uani 1 1 d .
H6A_3 H 0.4367 -0.1168 0.7682 0.021 Uiso 1 1 calc R
H6B_3 H 0.3865 -0.0649 0.8332 0.021 Uiso 1 1 calc R
C1_4 C 0.2526(2) 0.0681(2) 0.6948(2) 0.0115(6) Uani 1 1 d .
H1_4 H 0.2288 0.0100 0.7073 0.014 Uiso 1 1 calc R
C2_4 C 0.1679(2) 0.1090(2) 0.6058(2) 0.0156(7) Uani 1 1 d .
H2A_4 H 0.1932 0.1641 0.5889 0.019 Uiso 1 1 calc R
H2B_4 H 0.1513 0.0697 0.5488 0.019 Uiso 1 1 calc R
C3_4 C 0.0709(2) 0.1265(2) 0.6265(3) 0.0205(8) Uani 1 1 d .
H3A_4 H 0.0194 0.1556 0.5692 0.025 Uiso 1 1 calc R
H3B_4 H 0.0414 0.0709 0.6368 0.025 Uiso 1 1 calc R
C4_4 C 0.0946(3) 0.1833(2) 0.7170(3) 0.0246(8) Uani 1 1 d .
H4A_4 H 0.1179 0.2408 0.7044 0.029 Uiso 1 1 calc R
H4B_4 H 0.0317 0.1914 0.7310 0.029 Uiso 1 1 calc R
C5_4 C 0.1772(3) 0.1424(2) 0.8053(2) 0.0215(8) Uani 1 1 d .
H5A_4 H 0.1511 0.0874 0.8214 0.026 Uiso 1 1 calc R
H5B_4 H 0.1931 0.1815 0.8624 0.026 Uiso 1 1 calc R
C6_4 C 0.2749(2) 0.1245(2) 0.7867(2) 0.0176(7) Uani 1 1 d .
H6A_4 H 0.3250 0.0947 0.8442 0.021 Uiso 1 1 calc R
H6B_4 H 0.3055 0.1800 0.7780 0.021 Uiso 1 1 calc R
C1_5 C 0.4922(2) 0.3478(2) 0.7460(2) 0.0151(7) Uani 1 1 d .
C2_5 C 0.5584(2) 0.4301(2) 0.7812(2) 0.0188(7) Uani 1 1 d .
H2A_5 H 0.5643 0.4443 0.8480 0.028 Uiso 1 1 calc R
H2B_5 H 0.5261 0.4784 0.7374 0.028 Uiso 1 1 calc R
H2C_5 H 0.6268 0.4197 0.7805 0.028 Uiso 1 1 calc R
C3_5 C 0.5402(3) 0.2776(2) 0.8251(2) 0.0194(7) Uani 1 1 d .
H3A_5 H 0.5432 0.2989 0.8889 0.029 Uiso 1 1 calc R
H3B_5 H 0.6096 0.2643 0.8287 0.029 Uiso 1 1 calc R
H3C_5 H 0.4982 0.2251 0.8078 0.029 Uiso 1 1 calc R
C4_5 C 0.3830(3) 0.3676(2) 0.7438(2) 0.0192(7) Uani 1 1 d .
H4A_5 H 0.3404 0.3156 0.7236 0.029 Uiso 1 1 calc R
H4B_5 H 0.3523 0.4144 0.6971 0.029 Uiso 1 1 calc R
H4C_5 H 0.3876 0.3852 0.8093 0.029 Uiso 1 1 calc R

loop_
_atom_site_aniso_label
_atom_site_aniso_U_11
_atom_site_aniso_U_22
_atom_site_aniso_U_33
_atom_site_aniso_U_23
_atom_site_aniso_U_13
_atom_site_aniso_U_12
Au1 0.01385(7) 0.00867(7) 0.01055(7) 0.00057(5) 0.00548(5) -0.00106(5)
Mn1 0.0135(2) 0.0100(2) 0.0100(2) 0.00048(18) 0.00445(19) -0.00094(19)
P1 0.0117(4) 0.0099(4) 0.0104(4) 0.0002(3) 0.0048(3) -0.0006(3)
C1 0.0157(16) 0.0173(19) 0.0119(16) 0.0041(13) 0.0091(13) -0.0019(13)
O1 0.0334(14) 0.0146(14) 0.0216(13) -0.0005(10) 0.0133(11) -0.0030(11)
C2 0.0188(18) 0.0134(17) 0.0140(16) 0.0005(13) 0.0048(14) -0.0039(13)
O2 0.0167(13) 0.0242(14) 0.0273(14) 0.0004(10) 0.0109(11) 0.0011(10)
B1 0.0128(18) 0.013(2) 0.0172(19) 0.0026(15) 0.0057(15) 0.0013(15)
Cl1 0.0121(4) 0.0261(5) 0.0169(4) -0.0009(3) 0.0049(3) 0.0012(3)
C1_1 0.0223(18) 0.0154(18) 0.0108(16) 0.0019(13) 0.0082(14) -0.0027(14)
C2_1 0.0182(17) 0.0221(19) 0.0095(15) 0.0014(13) 0.0038(13) -0.0017(14)
C3_1 0.0203(17) 0.0156(18) 0.0097(15) -0.0020(13) 0.0066(13) -0.0051(14)
C4_1 0.0195(17) 0.0143(18) 0.0119(16) -0.0018(13) 0.0066(14) 0.0038(14)
C5_1 0.0159(16) 0.0231(19) 0.0114(16) -0.0019(13) 0.0068(13) -0.0025(14)
C1_2 0.0128(15) 0.0089(16) 0.0114(15) -0.0002(12) 0.0056(13) -0.0002(12)
C2_2 0.0150(16) 0.0137(17) 0.0131(16) 0.0001(13) 0.0068(13) -0.0008(13)
C3_2 0.0155(16) 0.0158(18) 0.0117(16) -0.0011(13) 0.0047(13) 0.0012(13)
C4_2 0.0171(17) 0.0155(18) 0.0151(16) -0.0021(13) 0.0068(14) 0.0008(13)
C5_2 0.0175(17) 0.0115(17) 0.0181(17) -0.0004(13) 0.0069(14) -0.0028(13)
C6_2 0.0164(16) 0.0141(17) 0.0120(15) 0.0005(12) 0.0074(13) -0.0002(13)
C1_3 0.0138(16) 0.0102(16) 0.0085(15) -0.0017(12) 0.0021(13) -0.0006(12)
C2_3 0.0126(16) 0.0170(18) 0.0177(17) 0.0012(13) 0.0042(14) -0.0014(13)
C3_3 0.0170(17) 0.0192(19) 0.0239(19) 0.0016(14) 0.0046(15) 0.0027(14)
C4_3 0.0208(18) 0.020(2) 0.0232(19) 0.0050(15) 0.0000(15) 0.0043(15)
C5_3 0.0238(19) 0.0207(19) 0.0199(18) 0.0096(15) 0.0046(15) 0.0015(15)
C6_3 0.0173(17) 0.0157(18) 0.0182(17) 0.0049(13) 0.0054(14) -0.0006(14)
C1_4 0.0142(15) 0.0077(16) 0.0144(16) -0.0007(12) 0.0074(13) -0.0022(12)
C2_4 0.0141(16) 0.0183(18) 0.0160(17) 0.0025(13) 0.0075(14) 0.0012(13)
C3_4 0.0163(17) 0.023(2) 0.0262(19) 0.0031(15) 0.0124(15) 0.0023(14)
C4_4 0.0239(19) 0.018(2) 0.040(2) -0.0024(16) 0.0209(18) 0.0037(15)
C5_4 0.028(2) 0.0179(19) 0.0248(19) -0.0068(15) 0.0172(16) -0.0008(15)
C6_4 0.0213(18) 0.0178(18) 0.0178(17) -0.0038(14) 0.0120(15) -0.0029(14)
C1_5 0.0139(16) 0.0158(17) 0.0152(16) -0.0021(13) 0.0051(13) 0.0012(13)
C2_5 0.0196(17) 0.0201(19) 0.0157(16) -0.0063(14) 0.0053(14) -0.0057(14)
C3_5 0.0218(18) 0.0203(19) 0.0131(16) -0.0014(14) 0.0033(14) 0.0002(15)
C4_5 0.033(2) 0.0141(18) 0.0200(18) 0.0017(14) 0.0217(16) 0.0057(15)

loop_
_atom_type_symbol
_atom_type_description
_atom_type_scat_dispersion_real
_atom_type_scat_dispersion_imag
_atom_type_scat_source
C C 0.0033 0.0016 'International Tables Vol C Tables 4.2.6.8 and 6.1.1.4'
H H 0.0000 0.0000 'International Tables Vol C Tables 4.2.6.8 and 6.1.1.4'
B B 0.0013 0.0007 'International Tables Vol C Tables 4.2.6.8 and 6.1.1.4'
O O 0.0106 0.0060 'International Tables Vol C Tables 4.2.6.8 and 6.1.1.4'
P P 0.1023 0.0942 'International Tables Vol C Tables 4.2.6.8 and 6.1.1.4'
Cl Cl 0.1484 0.1585 'International Tables Vol C Tables 4.2.6.8 and 6.1.1.4'
Mn Mn 0.3368 0.7283 'International Tables Vol C Tables 4.2.6.8 and 6.1.1.4'
Au Au -2.0133 8.8022 'International Tables Vol C Tables 4.2.6.8 and 6.1.1.4'

loop_
_exptl_crystal_face_index_h
_exptl_crystal_face_index_k
_exptl_crystal_face_index_l
_exptl_crystal_face_perp_dist
-2.00 1.00 0.00 0.2160
2.00 -1.00 0.00 0.1510
-2.00 -1.00 -1.00 0.1590
2.00 1.00 1.00 0.1090
-2.00 2.00 1.00 0.2480
2.00 -2.00 -1.00 0.1910
-2.00 -2.00 1.00 0.2140
2.00 1.00 -1.00 0.2290
2.00 2.00 -1.00 0.2110
0.00 1.00 0.00 0.1970
0.00 -1.00 0.00 0.2030
-1.00 -1.00 1.00 0.2080
-1.00 0.00 1.00 0.2620
1.00 0.00 -1.00 0.2630
-2.00 1.00 2.00 0.2500
2.00 -1.00 -2.00 0.2660
-1.00 -2.00 2.00 0.1600
1.00 2.00 -2.00 0.2020
-1.00 1.00 1.00 0.2520
0.00 -2.00 1.00 0.1250
0.00 2.00 -1.00 0.2140
0.00 -1.00 1.00 0.0930
0.00 1.00 -1.00 0.1990
-1.00 1.00 2.00 0.2420
0.00 -1.00 -2.00 0.2490
0.00 1.00 2.00 0.2070
-1.00 1.00 -1.00 0.1570
1.00 -1.00 1.00 0.1060

loop_
_geom_angle_atom_site_label_1
_geom_angle_atom_site_label_2
_geom_angle_atom_site_label_3
_geom_angle
B1 Au1 P1 148.12(9)
B1 Au1 Mn1 50.93(9)
P1 Au1 Mn1 160.38(2)
C1 Mn1 C2 88.45(14)
C1 Mn1 B1 71.22(14)
C2 Mn1 B1 102.08(14)
C1 Mn1 C1_1 87.30(13)
C2 Mn1 C1_1 122.15(14)
B1 Mn1 C1_1 130.27(13)
C1 Mn1 C2_1 113.75(13)
C2 Mn1 C2_1 93.95(14)
B1 Mn1 C2_1 163.45(14)
C1_1 Mn1 C2_1 38.43(12)
C1 Mn1 C3_1 150.66(13)
C2 Mn1 C3_1 100.42(13)
B1 Mn1 C3_1 132.36(13)
C1_1 Mn1 C3_1 64.23(12)
C2_1 Mn1 C3_1 38.37(12)
C1 Mn1 C5_1 98.48(13)
C2 Mn1 C5_1 158.00(14)
B1 Mn1 C5_1 99.91(13)
C1_1 Mn1 C5_1 38.30(12)
C2_1 Mn1 C5_1 64.13(12)
C3_1 Mn1 C5_1 64.01(12)
C1 Mn1 C4_1 135.15(13)
C2 Mn1 C4_1 135.54(13)
B1 Mn1 C4_1 100.82(13)
C1_1 Mn1 C4_1 63.95(12)
C2_1 Mn1 C4_1 64.16(12)
C3_1 Mn1 C4_1 38.44(11)
C5_1 Mn1 C4_1 37.91(12)
C1 Mn1 Au1 122.77(10)
C2 Mn1 Au1 79.07(10)
B1 Mn1 Au1 57.82(10)
C1_1 Mn1 Au1 145.42(9)
C2_1 Mn1 Au1 122.61(9)
C3_1 Mn1 Au1 86.49(9)
C5_1 Mn1 Au1 113.43(9)
C4_1 Mn1 Au1 81.75(9)
C1_4 P1 C1_3 107.72(14)
C1_4 P1 C1_2 106.77(14)
C1_3 P1 C1_2 105.89(14)
C1_4 P1 Au1 107.17(10)
C1_3 P1 Au1 114.54(10)
C1_2 P1 Au1 114.34(10)
O1 C1 Mn1 174.2(3)
O2 C2 Mn1 174.8(3)
C1_5 B1 Cl1 109.7(2)
C1_5 B1 Mn1 133.9(2)
Cl1 B1 Mn1 113.72(18)
C1_5 B1 Au1 107.2(2)
Cl1 B1 Au1 110.73(17)
Mn1 B1 Au1 71.26(11)
C5_1 C1_1 C2_1 108.3(3)
C5_1 C1_1 Mn1 71.59(18)
C2_1 C1_1 Mn1 71.16(18)
C5_1 C1_1 H1_1 125.9
C2_1 C1_1 H1_1 125.9
Mn1 C1_1 H1_1 123.0
C1_1 C2_1 C3_1 107.8(3)
C1_1 C2_1 Mn1 70.41(18)
C3_1 C2_1 Mn1 71.14(18)
C1_1 C2_1 H2_1 126.1
C3_1 C2_1 H2_1 126.1
Mn1 C2_1 H2_1 124.0
C2_1 C3_1 C4_1 107.8(3)
C2_1 C3_1 Mn1 70.50(18)
C4_1 C3_1 Mn1 71.25(17)
C2_1 C3_1 H3_1 126.1
C4_1 C3_1 H3_1 126.1
Mn1 C3_1 H3_1 123.8
C5_1 C4_1 C3_1 107.8(3)
C5_1 C4_1 Mn1 70.61(18)
C3_1 C4_1 Mn1 70.32(18)
C5_1 C4_1 H4_1 126.1
C3_1 C4_1 H4_1 126.1
Mn1 C4_1 H4_1 124.6
C4_1 C5_1 C1_1 108.3(3)
C4_1 C5_1 Mn1 71.48(18)
C1_1 C5_1 Mn1 70.11(18)
C4_1 C5_1 H5_1 125.9
C1_1 C5_1 H5_1 125.9
Mn1 C5_1 H5_1 124.2
C2_2 C1_2 C6_2 110.9(2)
C2_2 C1_2 P1 111.0(2)
C6_2 C1_2 P1 115.0(2)
C2_2 C1_2 H1_2 106.5
C6_2 C1_2 H1_2 106.5
P1 C1_2 H1_2 106.5
C3_2 C2_2 C1_2 112.5(3)
C3_2 C2_2 H2A_2 109.1
C1_2 C2_2 H2A_2 109.1
C3_2 C2_2 H2B_2 109.1
C1_2 C2_2 H2B_2 109.1
H2A_2 C2_2 H2B_2 107.8
C4_2 C3_2 C2_2 111.9(3)
C4_2 C3_2 H3A_2 109.2
C2_2 C3_2 H3A_2 109.2
C4_2 C3_2 H3B_2 109.2
C2_2 C3_2 H3B_2 109.2
H3A_2 C3_2 H3B_2 107.9
C5_2 C4_2 C3_2 110.5(3)
C5_2 C4_2 H4A_2 109.5
C3_2 C4_2 H4A_2 109.5
C5_2 C4_2 H4B_2 109.5
C3_2 C4_2 H4B_2 109.5
H4A_2 C4_2 H4B_2 108.1
C6_2 C5_2 C4_2 111.4(3)
C6_2 C5_2 H5A_2 109.3
C4_2 C5_2 H5A_2 109.3
C6_2 C5_2 H5B_2 109.3
C4_2 C5_2 H5B_2 109.3
H5A_2 C5_2 H5B_2 108.0
C5_2 C6_2 C1_2 111.7(2)
C5_2 C6_2 H6A_2 109.3
C1_2 C6_2 H6A_2 109.3
C5_2 C6_2 H6B_2 109.3
C1_2 C6_2 H6B_2 109.3
H6A_2 C6_2 H6B_2 108.0
C6_3 C1_3 C2_3 111.0(3)
C6_3 C1_3 P1 115.1(2)
C2_3 C1_3 P1 109.5(2)
C6_3 C1_3 H1_3 106.9
C2_3 C1_3 H1_3 106.9
P1 C1_3 H1_3 106.9
C3_3 C2_3 C1_3 111.3(3)
C3_3 C2_3 H2A_3 109.4
C1_3 C2_3 H2A_3 109.4
C3_3 C2_3 H2B_3 109.4
C1_3 C2_3 H2B_3 109.4
H2A_3 C2_3 H2B_3 108.0
C4_3 C3_3 C2_3 111.7(3)
C4_3 C3_3 H3A_3 109.3
C2_3 C3_3 H3A_3 109.3
C4_3 C3_3 H3B_3 109.3
C2_3 C3_3 H3B_3 109.3
H3A_3 C3_3 H3B_3 107.9
C5_3 C4_3 C3_3 111.3(3)
C5_3 C4_3 H4A_3 109.4
C3_3 C4_3 H4A_3 109.4
C5_3 C4_3 H4B_3 109.4
C3_3 C4_3 H4B_3 109.4
H4A_3 C4_3 H4B_3 108.0
C4_3 C5_3 C6_3 110.9(3)
C4_3 C5_3 H5A_3 109.5
C6_3 C5_3 H5A_3 109.5
C4_3 C5_3 H5B_3 109.5
C6_3 C5_3 H5B_3 109.5
H5A_3 C5_3 H5B_3 108.1
C1_3 C6_3 C5_3 111.1(3)
C1_3 C6_3 H6A_3 109.4
C5_3 C6_3 H6A_3 109.4
C1_3 C6_3 H6B_3 109.4
C5_3 C6_3 H6B_3 109.4
H6A_3 C6_3 H6B_3 108.0
C2_4 C1_4 C6_4 110.6(3)
C2_4 C1_4 P1 109.0(2)
C6_4 C1_4 P1 111.3(2)
C2_4 C1_4 H1_4 108.6
C6_4 C1_4 H1_4 108.6
P1 C1_4 H1_4 108.6
C3_4 C2_4 C1_4 111.6(3)
C3_4 C2_4 H2A_4 109.3
C1_4 C2_4 H2A_4 109.3
C3_4 C2_4 H2B_4 109.3
C1_4 C2_4 H2B_4 109.3
H2A_4 C2_4 H2B_4 108.0
C4_4 C3_4 C2_4 110.8(3)
C4_4 C3_4 H3A_4 109.5
C2_4 C3_4 H3A_4 109.5
C4_4 C3_4 H3B_4 109.5
C2_4 C3_4 H3B_4 109.5
H3A_4 C3_4 H3B_4 108.1
C5_4 C4_4 C3_4 110.8(3)
C5_4 C4_4 H4A_4 109.5
C3_4 C4_4 H4A_4 109.5
C5_4 C4_4 H4B_4 109.5
C3_4 C4_4 H4B_4 109.5
H4A_4 C4_4 H4B_4 108.1
C4_4 C5_4 C6_4 112.0(3)
C4_4 C5_4 H5A_4 109.2
C6_4 C5_4 H5A_4 109.2
C4_4 C5_4 H5B_4 109.2
C6_4 C5_4 H5B_4 109.2
H5A_4 C5_4 H5B_4 107.9
C5_4 C6_4 C1_4 111.1(3)
C5_4 C6_4 H6A_4 109.4
C1_4 C6_4 H6A_4 109.4
C5_4 C6_4 H6B_4 109.4
C1_4 C6_4 H6B_4 109.4
H6A_4 C6_4 H6B_4 108.0
C2_5 C1_5 C3_5 106.6(3)
C2_5 C1_5 C4_5 108.2(3)
C3_5 C1_5 C4_5 107.7(3)
C2_5 C1_5 B1 112.2(3)
C3_5 C1_5 B1 109.2(3)
C4_5 C1_5 B1 112.6(3)
C1_5 C2_5 H2A_5 109.5
C1_5 C2_5 H2B_5 109.5
H2A_5 C2_5 H2B_5 109.5
C1_5 C2_5 H2C_5 109.5
H2A_5 C2_5 H2C_5 109.5
H2B_5 C2_5 H2C_5 109.5
C1_5 C3_5 H3A_5 109.5
C1_5 C3_5 H3B_5 109.5
H3A_5 C3_5 H3B_5 109.5
C1_5 C3_5 H3C_5 109.5
H3A_5 C3_5 H3C_5 109.5
H3B_5 C3_5 H3C_5 109.5
C1_5 C4_5 H4A_5 109.5
C1_5 C4_5 H4B_5 109.5
H4A_5 C4_5 H4B_5 109.5
C1_5 C4_5 H4C_5 109.5
H4A_5 C4_5 H4C_5 109.5
H4B_5 C4_5 H4C_5 109.5

loop_
_geom_bond_atom_site_label_1
_geom_bond_atom_site_label_2
_geom_bond_distance
Au1 B1 2.301(4)
Au1 P1 2.3211(8)
Au1 Mn1 2.5742(5)
Mn1 C1 1.764(3)
Mn1 C2 1.777(3)
Mn1 B1 2.110(4)
Mn1 C1_1 2.136(3)
Mn1 C2_1 2.146(3)
Mn1 C3_1 2.154(3)
Mn1 C5_1 2.155(3)
Mn1 C4_1 2.166(3)
P1 C1_4 1.841(3)
P1 C1_3 1.846(3)
P1 C1_2 1.855(3)
C1 O1 1.157(4)
C2 O2 1.159(4)
B1 C1_5 1.615(5)
B1 Cl1 1.856(4)
C1_1 C5_1 1.408(4)
C1_1 C2_1 1.409(4)
C1_1 H1_1 0.9500
C2_1 C3_1 1.413(4)
C2_1 H2_1 0.9500
C3_1 C4_1 1.422(4)
C3_1 H3_1 0.9500
C4_1 C5_1 1.404(4)
C4_1 H4_1 0.9500
C5_1 H5_1 0.9500
C1_2 C2_2 1.538(4)
C1_2 C6_2 1.539(4)
C1_2 H1_2 1.0000
C2_2 C3_2 1.530(4)
C2_2 H2A_2 0.9900
C2_2 H2B_2 0.9900
C3_2 C4_2 1.524(4)
C3_2 H3A_2 0.9900
C3_2 H3B_2 0.9900
C4_2 C5_2 1.522(4)
C4_2 H4A_2 0.9900
C4_2 H4B_2 0.9900
C5_2 C6_2 1.521(4)
C5_2 H5A_2 0.9900
C5_2 H5B_2 0.9900
C6_2 H6A_2 0.9900
C6_2 H6B_2 0.9900
C1_3 C6_3 1.522(4)
C1_3 C2_3 1.544(4)
C1_3 H1_3 1.0000
C2_3 C3_3 1.525(4)
C2_3 H2A_3 0.9900
C2_3 H2B_3 0.9900
C3_3 C4_3 1.522(5)
C3_3 H3A_3 0.9900
C3_3 H3B_3 0.9900
C4_3 C5_3 1.516(5)
C4_3 H4A_3 0.9900
C4_3 H4B_3 0.9900
C5_3 C6_3 1.535(4)
C5_3 H5A_3 0.9900
C5_3 H5B_3 0.9900
C6_3 H6A_3 0.9900
C6_3 H6B_3 0.9900
C1_4 C2_4 1.539(4)
C1_4 C6_4 1.539(4)
C1_4 H1_4 1.0000
C2_4 C3_4 1.531(4)
C2_4 H2A_4 0.9900
C2_4 H2B_4 0.9900
C3_4 C4_4 1.524(5)
C3_4 H3A_4 0.9900
C3_4 H3B_4 0.9900
C4_4 C5_4 1.519(5)
C4_4 H4A_4 0.9900
C4_4 H4B_4 0.9900
C5_4 C6_4 1.525(4)
C5_4 H5A_4 0.9900
C5_4 H5B_4 0.9900
C6_4 H6A_4 0.9900
C6_4 H6B_4 0.9900
C1_5 C2_5 1.548(4)
C1_5 C3_5 1.550(5)
C1_5 C4_5 1.555(4)
C2_5 H2A_5 0.9800
C2_5 H2B_5 0.9800
C2_5 H2C_5 0.9800
C3_5 H3A_5 0.9800
C3_5 H3B_5 0.9800
C3_5 H3C_5 0.9800
C4_5 H4A_5 0.9800
C4_5 H4B_5 0.9800
C4_5 H4C_5 0.9800

loop_
_geom_torsion_atom_site_label_1
_geom_torsion_atom_site_label_2
_geom_torsion_atom_site_label_3
_geom_torsion_atom_site_label_4
_geom_torsion
B1 Au1 Mn1 C1 -30.97(16)
P1 Au1 Mn1 C1 137.47(13)
B1 Au1 Mn1 C2 -111.93(16)
P1 Au1 Mn1 C2 56.50(13)
P1 Au1 Mn1 B1 168.44(13)
B1 Au1 Mn1 C1_1 115.64(19)
P1 Au1 Mn1 C1_1 -75.92(17)
B1 Au1 Mn1 C2_1 160.38(16)
P1 Au1 Mn1 C2_1 -31.18(13)
B1 Au1 Mn1 C3_1 146.74(14)
P1 Au1 Mn1 C3_1 -44.83(11)
B1 Au1 Mn1 C5_1 87.08(15)
P1 Au1 Mn1 C5_1 -104.49(11)
B1 Au1 Mn1 C4_1 108.38(14)
P1 Au1 Mn1 C4_1 -83.19(11)
B1 Au1 P1 C1_4 96.0(2)
Mn1 Au1 P1 C1_4 -66.88(12)
B1 Au1 P1 C1_3 -23.4(2)
Mn1 Au1 P1 C1_3 173.69(11)
B1 Au1 P1 C1_2 -145.9(2)
Mn1 Au1 P1 C1_2 51.23(13)
C1 Mn1 B1 C1_5 56.6(3)
C2 Mn1 B1 C1_5 -27.5(3)
C1_1 Mn1 B1 C1_5 126.0(3)
C2_1 Mn1 B1 C1_5 167.1(4)
C3_1 Mn1 B1 C1_5 -144.0(3)
C5_1 Mn1 B1 C1_5 152.3(3)
C4_1 Mn1 B1 C1_5 -169.1(3)
Au1 Mn1 B1 C1_5 -96.2(3)
C1 Mn1 B1 Cl1 -102.2(2)
C2 Mn1 B1 Cl1 173.68(18)
C1_1 Mn1 B1 Cl1 -32.9(3)
C2_1 Mn1 B1 Cl1 8.3(6)
C3_1 Mn1 B1 Cl1 57.2(3)
C5_1 Mn1 B1 Cl1 -6.5(2)
C4_1 Mn1 B1 Cl1 32.0(2)
Au1 Mn1 B1 Cl1 105.02(19)
C1 Mn1 B1 Au1 152.81(14)
C2 Mn1 B1 Au1 68.66(13)
C1_1 Mn1 B1 Au1 -137.88(13)
C2_1 Mn1 B1 Au1 -96.8(5)
C3_1 Mn1 B1 Au1 -47.80(18)
C5_1 Mn1 B1 Au1 -111.53(11)
C4_1 Mn1 B1 Au1 -72.97(11)
P1 Au1 B1 C1_5 -41.3(3)
Mn1 Au1 B1 C1_5 131.4(2)
P1 Au1 B1 Cl1 78.3(2)
Mn1 Au1 B1 Cl1 -109.0(2)
P1 Au1 B1 Mn1 -172.68(8)
C1 Mn1 C1_1 C5_1 107.3(2)
C2 Mn1 C1_1 C5_1 -166.19(19)
B1 Mn1 C1_1 C5_1 44.9(3)
C2_1 Mn1 C1_1 C5_1 -117.6(3)
C3_1 Mn1 C1_1 C5_1 -80.0(2)
C4_1 Mn1 C1_1 C5_1 -37.06(18)
Au1 Mn1 C1_1 C5_1 -45.1(3)
C1 Mn1 C1_1 C2_1 -135.1(2)
C2 Mn1 C1_1 C2_1 -48.6(2)
B1 Mn1 C1_1 C2_1 162.5(2)
C3_1 Mn1 C1_1 C2_1 37.60(19)
C5_1 Mn1 C1_1 C2_1 117.6(3)
C4_1 Mn1 C1_1 C2_1 80.5(2)
Au1 Mn1 C1_1 C2_1 72.5(2)
C5_1 C1_1 C2_1 C3_1 0.7(4)
Mn1 C1_1 C2_1 C3_1 -61.6(2)
C5_1 C1_1 C2_1 Mn1 62.3(2)
C1 Mn1 C2_1 C1_1 50.4(2)
C2 Mn1 C2_1 C1_1 140.5(2)
B1 Mn1 C2_1 C1_1 -53.8(5)
C3_1 Mn1 C2_1 C1_1 -117.7(3)
C5_1 Mn1 C2_1 C1_1 -37.62(19)
C4_1 Mn1 C2_1 C1_1 -79.9(2)
Au1 Mn1 C2_1 C1_1 -140.00(16)
C1 Mn1 C2_1 C3_1 168.13(19)
C2 Mn1 C2_1 C3_1 -101.8(2)
B1 Mn1 C2_1 C3_1 63.9(5)
C1_1 Mn1 C2_1 C3_1 117.7(3)
C5_1 Mn1 C2_1 C3_1 80.1(2)
C4_1 Mn1 C2_1 C3_1 37.77(18)
Au1 Mn1 C2_1 C3_1 -22.3(2)
C1_1 C2_1 C3_1 C4_1 -0.7(4)
Mn1 C2_1 C3_1 C4_1 -61.9(2)
C1_1 C2_1 C3_1 Mn1 61.2(2)
C1 Mn1 C3_1 C2_1 -22.6(4)
C2 Mn1 C3_1 C2_1 83.1(2)
B1 Mn1 C3_1 C2_1 -159.8(2)
C1_1 Mn1 C3_1 C2_1 -37.66(19)
C5_1 Mn1 C3_1 C2_1 -80.4(2)
C4_1 Mn1 C3_1 C2_1 -117.5(3)
Au1 Mn1 C3_1 C2_1 161.33(18)
C1 Mn1 C3_1 C4_1 94.9(3)
C2 Mn1 C3_1 C4_1 -159.3(2)
B1 Mn1 C3_1 C4_1 -42.2(3)
C1_1 Mn1 C3_1 C4_1 79.9(2)
C2_1 Mn1 C3_1 C4_1 117.5(3)
C5_1 Mn1 C3_1 C4_1 37.09(18)
Au1 Mn1 C3_1 C4_1 -81.14(17)
C2_1 C3_1 C4_1 C5_1 0.4(3)
Mn1 C3_1 C4_1 C5_1 -61.0(2)
C2_1 C3_1 C4_1 Mn1 61.4(2)
C1 Mn1 C4_1 C5_1 -18.1(3)
C2 Mn1 C4_1 C5_1 147.8(2)
B1 Mn1 C4_1 C5_1 -92.3(2)
C1_1 Mn1 C4_1 C5_1 37.44(18)
C2_1 Mn1 C4_1 C5_1 80.4(2)
C3_1 Mn1 C4_1 C5_1 118.1(3)
Au1 Mn1 C4_1 C5_1 -147.15(18)
C1 Mn1 C4_1 C3_1 -136.2(2)
C2 Mn1 C4_1 C3_1 29.7(3)
B1 Mn1 C4_1 C3_1 149.63(19)
C1_1 Mn1 C4_1 C3_1 -80.6(2)
C2_1 Mn1 C4_1 C3_1 -37.70(18)
C5_1 Mn1 C4_1 C3_1 -118.1(3)
Au1 Mn1 C4_1 C3_1 94.77(18)
C3_1 C4_1 C5_1 C1_1 0.0(3)
Mn1 C4_1 C5_1 C1_1 -60.8(2)
C3_1 C4_1 C5_1 Mn1 60.8(2)
C2_1 C1_1 C5_1 C4_1 -0.4(4)
Mn1 C1_1 C5_1 C4_1 61.6(2)
C2_1 C1_1 C5_1 Mn1 -62.1(2)
C1 Mn1 C5_1 C4_1 167.2(2)
C2 Mn1 C5_1 C4_1 -85.6(4)
B1 Mn1 C5_1 C4_1 94.9(2)
C1_1 Mn1 C5_1 C4_1 -118.2(3)
C2_1 Mn1 C5_1 C4_1 -80.5(2)
C3_1 Mn1 C5_1 C4_1 -37.60(18)
Au1 Mn1 C5_1 C4_1 35.8(2)
C1 Mn1 C5_1 C1_1 -74.6(2)
C2 Mn1 C5_1 C1_1 32.6(4)
B1 Mn1 C5_1 C1_1 -146.9(2)
C2_1 Mn1 C5_1 C1_1 37.75(18)
C3_1 Mn1 C5_1 C1_1 80.6(2)
C4_1 Mn1 C5_1 C1_1 118.2(3)
Au1 Mn1 C5_1 C1_1 154.03(16)
C1_4 P1 C1_2 C2_2 102.1(2)
C1_3 P1 C1_2 C2_2 -143.3(2)
Au1 P1 C1_2 C2_2 -16.3(2)
C1_4 P1 C1_2 C6_2 -24.8(3)
C1_3 P1 C1_2 C6_2 89.8(2)
Au1 P1 C1_2 C6_2 -143.12(19)
C6_2 C1_2 C2_2 C3_2 -51.7(3)
P1 C1_2 C2_2 C3_2 179.2(2)
C1_2 C2_2 C3_2 C4_2 53.3(3)
C2_2 C3_2 C4_2 C5_2 -55.4(3)
C3_2 C4_2 C5_2 C6_2 57.4(3)
C4_2 C5_2 C6_2 C1_2 -56.9(3)
C2_2 C1_2 C6_2 C5_2 53.4(3)
P1 C1_2 C6_2 C5_2 -179.6(2)
C1_4 P1 C1_3 C6_3 59.3(3)
C1_2 P1 C1_3 C6_3 -54.7(3)
Au1 P1 C1_3 C6_3 178.38(19)
C1_4 P1 C1_3 C2_3 -174.9(2)
C1_2 P1 C1_3 C2_3 71.1(2)
Au1 P1 C1_3 C2_3 -55.8(2)
C6_3 C1_3 C2_3 C3_3 -54.2(3)
P1 C1_3 C2_3 C3_3 177.6(2)
C1_3 C2_3 C3_3 C4_3 54.1(4)
C2_3 C3_3 C4_3 C5_3 -55.5(4)
C3_3 C4_3 C5_3 C6_3 56.5(4)
C2_3 C1_3 C6_3 C5_3 55.5(3)
P1 C1_3 C6_3 C5_3 -179.4(2)
C4_3 C5_3 C6_3 C1_3 -56.9(4)
C1_3 P1 C1_4 C2_4 174.8(2)
C1_2 P1 C1_4 C2_4 -71.9(2)
Au1 P1 C1_4 C2_4 51.0(2)
C1_3 P1 C1_4 C6_4 52.5(2)
C1_2 P1 C1_4 C6_4 165.8(2)
Au1 P1 C1_4 C6_4 -71.2(2)
C6_4 C1_4 C2_4 C3_4 -54.9(3)
P1 C1_4 C2_4 C3_4 -177.6(2)
C1_4 C2_4 C3_4 C4_4 56.2(4)
C2_4 C3_4 C4_4 C5_4 -56.4(4)
C3_4 C4_4 C5_4 C6_4 56.7(4)
C4_4 C5_4 C6_4 C1_4 -55.6(4)
C2_4 C1_4 C6_4 C5_4 54.1(3)
P1 C1_4 C6_4 C5_4 175.4(2)
Cl1 B1 C1_5 C2_5 54.6(3)
Mn1 B1 C1_5 C2_5 -104.9(3)
Au1 B1 C1_5 C2_5 174.9(2)
Cl1 B1 C1_5 C3_5 -63.4(3)
Mn1 B1 C1_5 C3_5 137.1(3)
Au1 B1 C1_5 C3_5 56.8(3)
Cl1 B1 C1_5 C4_5 177.0(2)
Mn1 B1 C1_5 C4_5 17.5(5)
Au1 B1 C1_5 C4_5 -62.7(3)
